data_4512248
loop_
_publ_author_name
'Pi\~neiro-L\'opez, Luc\'ia'
'Arc\'is-Castillo, Zulema'
'Mu\~noz, M. Carmen'
'Real, Jos\'e A.'

_publ_section_title
;
 Clathration of Five-Membered Aromatic Rings in the Bimetallic Spin
 Crossover Metal--Organic Framework [Fe(TPT)2/3{MI(CN)2}2]&#x00B7;G (MI=
 Ag, Au)
;
_journal_issue 12
_journal_name_full 'Crystal Growth &amp; Design'
_journal_page_first 6311
_journal_paper_doi 10.1021/cg5010616
_journal_volume 14
_journal_year 2014
_chemical_formula_sum 'C18 H10 Ag2 Fe N8 O0.5'
_chemical_formula_weight 617.93
_chemical_name_systematic
;
 ?
;
_space_group_IT_number 166
_symmetry_cell_setting trigonal
_symmetry_space_group_name_Hall '-R 3 2"'
_symmetry_space_group_name_H-M 'R -3 m :H'
_atom_sites_solution_hydrogens geom
_atom_sites_solution_primary direct
_atom_sites_solution_secondary difmap
_audit_creation_method SHELXL-97
_cell_angle_alpha 90.00
_cell_angle_beta 90.00
_cell_angle_gamma 120.00
_cell_formula_units_Z 9
_cell_length_a 26.2174(12)
_cell_length_b 26.2174(12)
_cell_length_c 9.5734(5)
_cell_measurement_reflns_used 100
_cell_measurement_temperature 120(1)
_cell_measurement_theta_max 20
_cell_measurement_theta_min 12
_cell_volume 5698.7(5)
_computing_cell_refinement 'HKL DENZO'
_computing_data_collection COLLECT
_computing_data_reduction 'HKL DENZO and SCALEPACK'
_computing_structure_refinement 'SHELXL-97 (Sheldrick, 2008)'
_computing_structure_solution SHELXS-97
_diffrn_ambient_temperature 120(1)
_diffrn_measured_fraction_theta_full 0.986
_diffrn_measured_fraction_theta_max 0.939
_diffrn_radiation_monochromator graphite
_diffrn_radiation_source 'fine-focus sealed tube'
_diffrn_radiation_type MoK\a
_diffrn_radiation_wavelength 0.71069
_diffrn_reflns_av_R_equivalents 0.0364
_diffrn_reflns_av_sigmaI/netI 0.0285
_diffrn_reflns_limit_h_max 37
_diffrn_reflns_limit_h_min -32
_diffrn_reflns_limit_k_max 36
_diffrn_reflns_limit_k_min -36
_diffrn_reflns_limit_l_max 14
_diffrn_reflns_limit_l_min -14
_diffrn_reflns_number 12205
_diffrn_reflns_theta_full 25.00
_diffrn_reflns_theta_max 32.43
_diffrn_reflns_theta_min 3.19
_exptl_absorpt_coefficient_mu 2.116
_exptl_absorpt_correction_T_max 0.8490
_exptl_absorpt_correction_T_min 0.7420
_exptl_absorpt_correction_type empirical
_exptl_absorpt_process_details 'Empirical absorption correction:XABS2'
_exptl_crystal_colour red
_exptl_crystal_density_diffrn 1.621
_exptl_crystal_density_method 'not measured'
_exptl_crystal_description prismatic
_exptl_crystal_F_000 2682
_exptl_crystal_size_max 0.15
_exptl_crystal_size_mid 0.15
_exptl_crystal_size_min 0.08
_refine_diff_density_max 1.552
_refine_diff_density_min -1.082
_refine_diff_density_rms 0.233
_refine_ls_extinction_method none
_refine_ls_goodness_of_fit_ref 1.081
_refine_ls_hydrogen_treatment mixed
_refine_ls_matrix_type full
_refine_ls_number_parameters 81
_refine_ls_number_reflns 2273
_refine_ls_number_restraints 1
_refine_ls_restrained_S_all 1.081
_refine_ls_R_factor_all 0.0756
_refine_ls_R_factor_gt 0.0600
_refine_ls_shift/su_max 0.010
_refine_ls_shift/su_mean 0.001
_refine_ls_structure_factor_coef Fsqd
_refine_ls_weighting_details 'calc w=1/[\s^2^(Fo^2^)+(0.1148P)^2^+56.2195P] where P=(Fo^2^+2Fc^2^)/3'
_refine_ls_weighting_scheme calc
_refine_ls_wR_factor_gt 0.1713
_refine_ls_wR_factor_ref 0.1933
_reflns_number_gt 1840
_reflns_number_total 2273
_reflns_threshold_expression >2sigma(I)
_cod_data_source_file cg5010616_si_001.cif
_cod_data_source_block shelxl
_cod_depositor_comments 'Adding full bibliography for 4512243--4512254.cif.'
_cod_original_sg_symbol_H-M R-3m
_cod_original_formula_sum 'C18 H10 Ag2 Fe N8 O0.50'
_cod_database_code 4512248

loop_
_symmetry_equiv_pos_as_xyz
'x, y, z'
'-y, x-y, z'
'-x+y, -x, z'
'x-y, -y, -z'
'-x, -x+y, -z'
'y, x, -z'
'x+2/3, y+1/3, z+1/3'
'-y+2/3, x-y+1/3, z+1/3'
'-x+y+2/3, -x+1/3, z+1/3'
'x-y+2/3, -y+1/3, -z+1/3'
'-x+2/3, -x+y+1/3, -z+1/3'
'y+2/3, x+1/3, -z+1/3'
'x+1/3, y+2/3, z+2/3'
'-y+1/3, x-y+2/3, z+2/3'
'-x+y+1/3, -x+2/3, z+2/3'
'x-y+1/3, -y+2/3, -z+2/3'
'-x+1/3, -x+y+2/3, -z+2/3'
'y+1/3, x+2/3, -z+2/3'
'-x, -y, -z'
'y, -x+y, -z'
'x-y, x, -z'
'-x+y, y, z'
'x, x-y, z'
'-y, -x, z'
'-x+2/3, -y+1/3, -z+1/3'
'y+2/3, -x+y+1/3, -z+1/3'
'x-y+2/3, x+1/3, -z+1/3'
'-x+y+2/3, y+1/3, z+1/3'
'x+2/3, x-y+1/3, z+1/3'
'-y+2/3, -x+1/3, z+1/3'
'-x+1/3, -y+2/3, -z+2/3'
'y+1/3, -x+y+2/3, -z+2/3'
'x-y+1/3, x+2/3, -z+2/3'
'-x+y+1/3, y+2/3, z+2/3'
'x+1/3, x-y+2/3, z+2/3'
'-y+1/3, -x+2/3, z+2/3'

loop_
_atom_site_label
_atom_site_type_symbol
_atom_site_fract_x
_atom_site_fract_y
_atom_site_fract_z
_atom_site_U_iso_or_equiv
_atom_site_adp_type
_atom_site_occupancy
_atom_site_symmetry_multiplicity
_atom_site_calc_flag
_atom_site_refinement_flags
O1 O 0.2057(5) 0.7943(5) 0.902(2) 0.034(4) Uiso 0.25 2 d SP
C6 C 0.2565(9) 0.8307(10) 0.838(2) 0.032(4) Uiso 0.25 1 d P
C7 C 0.2602(8) 0.7970(8) 0.722(3) 0.060(7) Uiso 0.25 1 d PD
Ag Ag 0.3333 0.96593(2) 0.6667 0.0340(2) Uani 1 2 d S
Fe Fe 0.5000 1.0000 1.0000 0.0169(3) Uani 1 4 d S
N1 N 0.54387(11) 1.0877(2) 0.9944(5) 0.0194(8) Uani 1 2 d S
N2 N 0.44566(16) 0.99845(16) 0.8587(4) 0.0230(7) Uani 1 1 d .
N3 N 0.6059(2) 1.30297(12) 0.9990(5) 0.0224(9) Uani 1 2 d S
C1 C 0.60326(18) 1.11858(18) 0.9938(5) 0.0230(7) Uani 1 1 d .
H1 H 0.6235 1.0979 0.9921 0.028 Uiso 1 1 calc R
C2 C 0.63551(19) 1.17955(18) 0.9957(5) 0.0245(8) Uani 1 1 d .
H2 H 0.6765 1.1993 0.9962 0.029 Uiso 1 1 calc R
C3 C 0.60527(13) 1.2105(3) 0.9966(8) 0.0264(12) Uani 1 2 d S
C4 C 0.63805(12) 1.2761(2) 0.9996(7) 0.0224(10) Uani 1 2 d S
C5 C 0.4081(2) 0.9934(2) 0.7859(5) 0.0299(9) Uani 1 1 d .

loop_
_atom_site_aniso_label
_atom_site_aniso_U_11
_atom_site_aniso_U_22
_atom_site_aniso_U_33
_atom_site_aniso_U_23
_atom_site_aniso_U_13
_atom_site_aniso_U_12
Ag 0.0232(3) 0.0330(3) 0.0425(3) -0.00775(9) -0.01549(19) 0.01161(14)
Fe 0.0108(3) 0.0130(5) 0.0277(5) -0.0064(4) -0.00322(18) 0.0065(2)
N1 0.0134(14) 0.016(2) 0.030(2) -0.0045(16) -0.0022(8) 0.0080(10)
N2 0.0179(15) 0.0198(15) 0.0316(16) -0.0065(12) -0.0060(12) 0.0096(13)
N3 0.016(2) 0.0148(15) 0.036(2) -0.0005(9) -0.0010(17) 0.0082(10)
C1 0.0144(16) 0.0152(16) 0.041(2) -0.0003(15) 0.0009(14) 0.0084(14)
C2 0.0144(16) 0.0169(17) 0.043(2) -0.0012(15) -0.0002(15) 0.0081(14)
C3 0.0159(18) 0.014(2) 0.049(3) -0.001(2) -0.0006(11) 0.0069(12)
C4 0.0152(17) 0.012(2) 0.039(3) 0.000(2) -0.0001(10) 0.0062(11)
C5 0.025(2) 0.026(2) 0.038(2) -0.0085(17) -0.0088(17) 0.0124(18)

loop_
_atom_type_symbol
_atom_type_description
_atom_type_scat_dispersion_real
_atom_type_scat_dispersion_imag
_atom_type_scat_source
C C 0.0033 0.0016 'International Tables Vol C Tables 4.2.6.8 and 6.1.1.4'
H H 0.0000 0.0000 'International Tables Vol C Tables 4.2.6.8 and 6.1.1.4'
N N 0.0061 0.0033 'International Tables Vol C Tables 4.2.6.8 and 6.1.1.4'
Fe Fe 0.3463 0.8444 'International Tables Vol C Tables 4.2.6.8 and 6.1.1.4'
Ag Ag -0.8971 1.1015 'International Tables Vol C Tables 4.2.6.8 and 6.1.1.4'
O O 0.0106 0.0060 'International Tables Vol C Tables 4.2.6.8 and 6.1.1.4'

loop_
_geom_angle_atom_site_label_1
_geom_angle_atom_site_label_2
_geom_angle_atom_site_label_3
_geom_angle
_geom_angle_site_symmetry_1
_geom_angle_site_symmetry_3
C6 O1 C6 118(2) 24_665 .
C6 C7 C7 105.7(9) . 24_665
O1 C6 C7 105.1(17) . .
C5 Ag C5 165.6(3) . 11_556
N2 Fe N2 180.000(1) 19_677 .
N2 Fe N2 87.9(2) 19_677 22
N2 Fe N2 92.1(2) . 22
N2 Fe N2 92.1(2) 19_677 4_677
N2 Fe N2 87.9(2) . 4_677
N2 Fe N2 180.000(1) 22 4_677
N2 Fe N1 90.03(15) 19_677 .
N2 Fe N1 89.97(15) . .
N2 Fe N1 89.97(15) 22 .
N2 Fe N1 90.03(15) 4_677 .
N2 Fe N1 89.97(15) 19_677 19_677
N2 Fe N1 90.03(15) . 19_677
N2 Fe N1 90.03(15) 22 19_677
N2 Fe N1 89.97(15) 4_677 19_677
N1 Fe N1 180.0 . 19_677
C1 N1 C1 117.4(5) . 22
C1 N1 Fe 121.3(2) . .
C1 N1 Fe 121.3(2) 22 .
C5 N2 Fe 171.9(4) . .
C4 N3 C4 114.1(6) . 3_575
N1 C1 C2 123.2(4) . .
N1 C1 H1 118.4 . .
C2 C1 H1 118.4 . .
C1 C2 C3 118.5(4) . .
C1 C2 H2 120.8 . .
C3 C2 H2 120.8 . .
C2 C3 C2 119.2(5) . 22
C2 C3 C4 120.4(3) . .
C2 C3 C4 120.4(3) 22 .
N3 C4 N3 125.9(6) . 2_775
N3 C4 C3 117.1(3) . .
N3 C4 C3 117.1(3) 2_775 .
N2 C5 Ag 167.9(4) . .

loop_
_geom_bond_atom_site_label_1
_geom_bond_atom_site_label_2
_geom_bond_distance
_geom_bond_site_symmetry_2
O1 C6 1.34(2) 24_665
O1 C6 1.34(2) .
C6 C7 1.46(4) .
C7 C7 1.499(10) 24_665
Ag C5 2.063(5) .
Ag C5 2.063(5) 11_556
Fe N2 1.950(4) 19_677
Fe N2 1.950(4) .
Fe N2 1.950(4) 22
Fe N2 1.950(4) 4_677
Fe N1 1.993(5) .
Fe N1 1.993(5) 19_677
N1 C1 1.349(5) .
N1 C1 1.349(5) 22
N2 C5 1.158(6) .
N3 C4 1.341(4) .
N3 C4 1.341(4) 3_575
C1 C2 1.385(6) .
C1 H1 0.9300 .
C2 C3 1.391(5) .
C2 H2 0.9300 .
C3 C2 1.390(5) 22
C3 C4 1.489(8) .
C4 N3 1.341(4) 2_775
